data_1575409
loop_
_publ_author_name
'Zhang, Kai-Yang'
'Qiu, Zhao-Feng'
'Wang, Fang-Fang'
'Guo, Xiao-Ru'
'Zhao, Yue'
'Cui, Pei-Pei'
'Sun, Wei-Yin'

_publ_section_title
;
 Water-stable Ni(II)-MOFs as ratiometric fluorescent probes for the
 detection of perfluorocarboxylic acids.
;
_journal_issue 35
_journal_name_full 'Dalton transactions (Cambridge, England : 2003)'
_journal_page_first 13308
_journal_page_last 13316
_journal_paper_doi 10.1039/d5dt01493j
_journal_volume 54
_journal_year 2025
_chemical_formula_moiety 'C58 H40 N8 Ni O4'
_chemical_formula_sum 'C58 H40 N8 Ni O4'
_chemical_formula_weight 971.69
_chemical_name_systematic Ni_S
_space_group_crystal_system triclinic
_space_group_IT_number 2
_space_group_name_Hall '-P 1'
_space_group_name_H-M_alt 'P -1'
_atom_sites_solution_hydrogens geom
_atom_sites_solution_primary iterative
_audit_creation_date 2025-05-08
_audit_creation_method
;
Olex2 1.5
(compiled 2025.04.05 svn.rf049d14d for OlexSys, GUI svn.r7224)
;
_audit_update_record
;
2025-06-24 deposited with the CCDC.	2025-08-12 downloaded from the CCDC.
;
_cell_angle_alpha 78.734(4)
_cell_angle_beta 89.549(5)
_cell_angle_gamma 66.505(4)
_cell_formula_units_Z 2
_cell_length_a 12.7302(15)
_cell_length_b 14.8681(15)
_cell_length_c 15.5867(17)
_cell_measurement_reflns_used 4118
_cell_measurement_temperature 193.00
_cell_measurement_theta_max 50.58
_cell_measurement_theta_min 2.52
_cell_volume 2645.4(5)
_computing_cell_refinement 'SAINT V8.40B (?, 2016)'
_computing_data_reduction 'SAINT V8.40B (?, 2016)'
_computing_molecular_graphics 'Olex2 1.5 (Dolomanov et al., 2009)'
_computing_publication_material 'Olex2 1.5 (Dolomanov et al., 2009)'
_computing_structure_refinement 'SHELXL 2018/3 (Sheldrick, 2015)'
_computing_structure_solution 'olex2.solve 1.5 (Bourhis et al., 2015)'
_diffrn_ambient_temperature 193.00
_diffrn_measured_fraction_theta_full 0.994
_diffrn_measured_fraction_theta_max 0.987
_diffrn_measurement_device_type 'Bruker APEX-II CCD'
_diffrn_measurement_method '\f and \w scans'
_diffrn_radiation_type GaK\a
_diffrn_radiation_wavelength 1.34139
_diffrn_reflns_av_R_equivalents 0.1783
_diffrn_reflns_av_unetI/netI 0.1757
_diffrn_reflns_Laue_measured_fraction_full 0.994
_diffrn_reflns_Laue_measured_fraction_max 0.987
_diffrn_reflns_limit_h_max 15
_diffrn_reflns_limit_h_min -13
_diffrn_reflns_limit_k_max 17
_diffrn_reflns_limit_k_min -17
_diffrn_reflns_limit_l_max 18
_diffrn_reflns_limit_l_min -18
_diffrn_reflns_number 33874
_diffrn_reflns_point_group_measured_fraction_full 0.994
_diffrn_reflns_point_group_measured_fraction_max 0.987
_diffrn_reflns_theta_full 53.594
_diffrn_reflns_theta_max 54.180
_diffrn_reflns_theta_min 2.522
_diffrn_source_current 2.86
_diffrn_source_power 0.19931339999999997
_diffrn_source_voltage 69.69
_diffrn_standards_number 0
_exptl_absorpt_coefficient_mu 2.318
_exptl_absorpt_correction_T_max 0.7506
_exptl_absorpt_correction_T_min 0.5715
_exptl_absorpt_correction_type none
_exptl_absorpt_process_details
;
SADABS-2016/2 (Bruker,2016/2) was used for absorption correction.
wR2(int) was 0.1544 before and 0.0751 after correction.
The Ratio of minimum to maximum transmission is 0.7614.
The \l/2 correction factor is Not present.
;
_exptl_crystal_colour 'clear greenish green'
_exptl_crystal_colour_lustre clear
_exptl_crystal_colour_modifier greenish
_exptl_crystal_colour_primary green
_exptl_crystal_density_diffrn 1.220
_exptl_crystal_description block
_exptl_crystal_F_000 1008
_exptl_crystal_size_max 0.12
_exptl_crystal_size_mid 0.1
_exptl_crystal_size_min 0.1
_refine_diff_density_max 1.976
_refine_diff_density_min -0.739
_refine_diff_density_rms 0.145
_refine_ls_extinction_coef 0.0024(7)
_refine_ls_extinction_expression Fc^*^=kFc[1+0.001xFc^2^\l^3^/sin(2\q)]^-1/4^
_refine_ls_extinction_method 'SHELXL-2018/3 (Sheldrick 2018)'
_refine_ls_goodness_of_fit_ref 1.071
_refine_ls_hydrogen_treatment constr
_refine_ls_matrix_type full
_refine_ls_number_parameters 641
_refine_ls_number_reflns 9658
_refine_ls_number_restraints 0
_refine_ls_restrained_S_all 1.071
_refine_ls_R_factor_all 0.1942
_refine_ls_R_factor_gt 0.1178
_refine_ls_shift/su_max 0.000
_refine_ls_shift/su_mean 0.000
_refine_ls_structure_factor_coef Fsqd
_refine_ls_weighting_details 'w=1/[\s^2^(Fo^2^)+(0.2000P)^2^] where P=(Fo^2^+2Fc^2^)/3'
_refine_ls_weighting_scheme calc
_refine_ls_wR_factor_gt 0.3080
_refine_ls_wR_factor_ref 0.3541
_reflns_Friedel_coverage 0.000
_reflns_number_gt 4862
_reflns_number_total 9658
_reflns_threshold_expression 'I > 2\s(I)'
_cod_data_source_file d5dt01493j2.cif
_cod_data_source_block MOF2
_cod_depositor_comments 'Adding full bibliography for 1575408--1575409.cif.'
_cod_original_sg_symbol_H-M P-1
_cod_database_code 1575409
_shelx_shelxl_version_number 2018/3
_shelx_space_group_comment
;
The symmetry employed for this shelxl refinement is uniquely defined
by the following loop, which should always be used as a source of
symmetry information in preference to the above space-group names.
They are only intended as comments.
;
_olex2_refinement_description
;
1. Fixed Uiso
 At 1.2 times of:
  All C(H) groups
2.a Aromatic/amide H refined with riding coordinates:
 C7(H7), C11(H11), C13(H13), C16(H16), C17(H17), C18(H18), C19(H19), C21(H21),
 C22(H22), C24(H24), C25(H25), C26(H26), C27(H27), C29(H29), C30(H30), C32(H32),
  C34(H34), C35(H35), C36(H36), C38(H38), C39(H39), C40(H40), C41(H41),
 C42(H42), C43(H43), C44(H44), C45(H45), C46(H46), C47(H47), C48(H48), C49(H49),
  C50(H50), C51(H51), C52(H52), C53(H53), C54(H54), C55(H55), C56(H56),
 C57(H57), C58(H58)
;
_smtbx_masks_void_probe_radius 1.2
_smtbx_masks_void_truncation_radius 1.2
_olex2_submission_special_instructions 'No special instructions were received'

loop_
_space_group_symop_operation_xyz
'x, y, z'
'-x, -y, -z'

loop_
_atom_site_label
_atom_site_type_symbol
_atom_site_fract_x
_atom_site_fract_y
_atom_site_fract_z
_atom_site_U_iso_or_equiv
_atom_site_adp_type
_atom_site_occupancy
_atom_site_site_symmetry_order
_atom_site_calc_flag
_atom_site_refinement_flags_posn
_atom_site_refinement_flags_adp
_atom_site_refinement_flags_occupancy
_atom_site_disorder_assembly
_atom_site_disorder_group
Ni1 Ni 0.36686(8) 0.28988(7) 0.07795(6) 0.0394(4) Uani 1 1 d . . . . .
O1 O 0.3137(4) 0.4263(4) -0.0102(3) 0.0471(12) Uani 1 1 d . . . . .
O2 O 0.4092(4) 0.1532(4) 0.1730(3) 0.0454(12) Uani 1 1 d . . . . .
O3 O 0.2557(5) 0.4813(4) -0.1536(3) 0.0531(14) Uani 1 1 d . . . . .
N1 N 0.4564(5) 0.3425(4) 0.1504(4) 0.0424(14) Uani 1 1 d . . . . .
N2 N 1.2802(5) 0.2359(4) 1.0010(4) 0.0431(14) Uani 1 1 d . . . . .
N3 N 1.0964(5) 0.3734(4) 0.2451(4) 0.0451(15) Uani 1 1 d . . . . .
O4 O 0.5309(5) 0.0774(5) 0.2915(4) 0.0637(16) Uani 1 1 d . . . . .
N4 N 1.1800(5) 0.2228(4) 0.8937(4) 0.0448(15) Uani 1 1 d . . . . .
N5 N 0.5090(5) 0.2266(4) 1.0091(4) 0.0394(14) Uani 1 1 d . . . . .
N6 N 1.2174(5) 0.3522(4) 0.1425(4) 0.0450(15) Uani 1 1 d . . . . .
N7 N 0.6177(5) 0.2107(4) 0.8979(4) 0.0491(16) Uani 1 1 d . . . . .
N8 N 0.5553(5) 0.3600(5) 0.2561(4) 0.0451(15) Uani 1 1 d . . . . .
C1 C 0.9071(6) 0.3150(5) 0.5748(4) 0.0412(17) Uani 1 1 d . . . . .
C2 C 0.8060(6) 0.3070(5) 0.5775(5) 0.0428(17) Uani 1 1 d . . . . .
C3 C 1.0521(6) 0.3645(5) 0.3298(5) 0.0412(17) Uani 1 1 d . . . . .
C4 C 0.9792(6) 0.2922(6) 0.6580(5) 0.0442(17) Uani 1 1 d . . . . .
C5 C 0.7549(6) 0.2835(5) 0.6625(5) 0.0416(17) Uani 1 1 d . . . . .
C6 C 0.3436(7) 0.0817(6) 0.2995(5) 0.0486(19) Uani 1 1 d . . . . .
C7 C 0.6813(6) 0.3223(6) 0.7978(5) 0.0496(19) Uani 1 1 d . . . . .
H7 H 0.661526 0.366180 0.837793 0.060 Uiso 1 1 calc R U . . .
C8 C 0.0835(7) 0.0210(5) 0.4485(5) 0.0477(19) Uani 1 1 d . . . . .
C9 C 0.9588(6) 0.3372(5) 0.4903(4) 0.0406(17) Uani 1 1 d . . . . .
C10 C 0.0512(7) 0.9006(5) -0.0175(5) 0.0484(19) Uani 1 1 d . . . . .
C11 C 0.5329(6) 0.2742(5) 0.9363(5) 0.0481(19) Uani 1 1 d . . . . .
H11 H 0.495092 0.344384 0.913764 0.058 Uiso 1 1 calc R U . . .
C12 C 0.6635(7) 0.2348(5) 0.8185(5) 0.0486(19) Uani 1 1 d . . . . .
C13 C 0.2322(7) 0.1150(6) 0.2626(6) 0.052(2) Uani 1 1 d . . . . .
H13 H 0.212673 0.151269 0.203544 0.062 Uiso 1 1 calc R U . . .
C14 C 0.2088(6) 0.6010(5) -0.0616(5) 0.0460(18) Uani 1 1 d . . . . .
C15 C 0.7353(6) 0.3194(6) 0.4939(5) 0.0416(17) Uani 1 1 d . . . . .
C16 C -0.0856(7) -0.0159(6) 0.4591(6) 0.055(2) Uani 1 1 d . . . . .
H16 H -0.143458 -0.027380 0.430649 0.066 Uiso 1 1 calc R U . . .
C17 C 1.0737(6) 0.2850(6) 0.4809(5) 0.0472(18) Uani 1 1 d . . . . .
H17 H 1.121421 0.238969 0.530455 0.057 Uiso 1 1 calc R U . . .
C18 C 1.1219(6) 0.2971(6) 0.4026(5) 0.0489(19) Uani 1 1 d . . . . .
H18 H 1.201463 0.260191 0.398143 0.059 Uiso 1 1 calc R U . . .
C19 C 1.2274(6) 0.2790(6) 0.9224(5) 0.0442(17) Uani 1 1 d . . . . .
H19 H 1.223097 0.341724 0.890106 0.053 Uiso 1 1 calc R U . . .
C20 C 0.1032(6) 0.7966(6) -0.0314(5) 0.0489(19) Uani 1 1 d . . . . .
C21 C 0.4665(7) 0.4330(6) 0.1260(5) 0.0508(19) Uani 1 1 d . . . . .
H21 H 0.435920 0.479740 0.072030 0.061 Uiso 1 1 calc R U . . .
C22 C 1.2081(6) 0.3453(6) 0.2267(5) 0.0483(19) Uani 1 1 d . . . . .
H22 H 1.270829 0.323489 0.269292 0.058 Uiso 1 1 calc R U . . .
C23 C 0.1740(7) 0.0423(5) 0.3995(5) 0.0469(18) Uani 1 1 d . . . . .
C24 C 0.7750(6) 0.2450(5) 0.4459(5) 0.0437(17) Uani 1 1 d . . . . .
H24 H 0.843209 0.186799 0.466329 0.052 Uiso 1 1 calc R U . . .
C25 C 1.2684(7) 0.1448(6) 1.0239(5) 0.0492(19) Uani 1 1 d . . . . .
H25 H 1.297776 0.096626 1.077288 0.059 Uiso 1 1 calc R U . . .
C26 C 0.6490(8) 0.1175(6) 0.9501(6) 0.064(2) Uani 1 1 d . . . . .
H26 H 0.707555 0.056816 0.940949 0.076 Uiso 1 1 calc R U . . .
C27 C 0.1480(7) 0.0952(6) 0.3121(5) 0.0498(19) Uani 1 1 d . . . . .
H27 H 0.072334 0.117997 0.285869 0.060 Uiso 1 1 calc R U . . .
C28 C 0.4357(7) 0.1034(5) 0.2514(5) 0.0447(18) Uani 1 1 d . . . . .
C29 C 0.5807(7) 0.1286(6) 1.0167(6) 0.058(2) Uani 1 1 d . . . . .
H29 H 0.582345 0.075513 1.062652 0.070 Uiso 1 1 calc R U . . .
C30 C 0.7148(7) 0.2552(6) 0.3669(5) 0.0498(19) Uani 1 1 d . . . . .
H30 H 0.740109 0.204372 0.333467 0.060 Uiso 1 1 calc R U . . .
C31 C 1.1133(7) 0.2478(5) 0.8119(5) 0.0466(18) Uani 1 1 d . . . . .
C32 C -0.0581(7) 1.0798(6) -0.0656(6) 0.056(2) Uani 1 1 d . . . . .
H32 H -0.098142 1.134469 -0.112758 0.067 Uiso 1 1 calc R U . . .
C33 C 0.2640(6) 0.4938(5) -0.0767(5) 0.0449(18) Uani 1 1 d . . . . .
C34 C -0.0043(8) 0.0056(6) 0.4110(6) 0.059(2) Uani 1 1 d . . . . .
H34 H -0.008652 0.010106 0.349396 0.070 Uiso 1 1 calc R U . . .
C35 C 0.1867(7) 0.6837(6) -0.1308(5) 0.053(2) Uani 1 1 d . . . . .
H35 H 0.205918 0.673848 -0.188271 0.064 Uiso 1 1 calc R U . . .
C36 C -0.0088(7) 0.9834(5) -0.0827(6) 0.053(2) Uani 1 1 d . . . . .
H36 H -0.016825 0.974570 -0.140661 0.063 Uiso 1 1 calc R U . . .
C37 C 0.6155(6) 0.3438(5) 0.3395(4) 0.0403(16) Uani 1 1 d . . . . .
C38 C 0.8912(6) 0.4089(6) 0.4180(5) 0.053(2) Uani 1 1 d . . . . .
H38 H 0.813180 0.449742 0.423935 0.063 Uiso 1 1 calc R U . . .
C39 C 0.6360(7) 0.3996(6) 0.4688(5) 0.057(2) Uani 1 1 d . . . . .
H39 H 0.607449 0.447519 0.504951 0.069 Uiso 1 1 calc R U . . .
C40 C 0.7266(7) 0.3478(6) 0.7211(5) 0.0494(19) Uani 1 1 d . . . . .
H40 H 0.738406 0.408068 0.708335 0.059 Uiso 1 1 calc R U . . .
C41 C 0.1740(7) 0.6176(6) 0.0217(6) 0.053(2) Uani 1 1 d . . . . .
H41 H 0.186802 0.562186 0.068780 0.063 Uiso 1 1 calc R U . . .
C42 C 0.6906(7) 0.1730(6) 0.7589(5) 0.056(2) Uani 1 1 d . . . . .
H42 H 0.677840 0.113122 0.771127 0.067 Uiso 1 1 calc R U . . .
C43 C 1.1061(6) 0.3882(6) 0.1031(6) 0.061(2) Uani 1 1 d . . . . .
H43 H 1.085984 0.402944 0.041847 0.073 Uiso 1 1 calc R U . . .
C44 C 0.7356(7) 0.1972(6) 0.6824(6) 0.060(2) Uani 1 1 d . . . . .
H44 H 0.753901 0.153701 0.642100 0.072 Uiso 1 1 calc R U . . .
C45 C 0.1364(7) 0.7805(5) -0.1149(5) 0.055(2) Uani 1 1 d . . . . .
H45 H 0.124499 0.836288 -0.161312 0.066 Uiso 1 1 calc R U . . .
C46 C 0.9377(6) 0.4207(6) 0.3376(5) 0.0488(19) Uani 1 1 d . . . . .
H46 H 0.890651 0.467403 0.288140 0.059 Uiso 1 1 calc R U . . .
C47 C 1.0315(7) 0.3987(6) 0.1667(5) 0.053(2) Uani 1 1 d . . . . .
H47 H 0.950721 0.419326 0.158922 0.063 Uiso 1 1 calc R U . . .
C48 C 0.5272(7) 0.4447(6) 0.1915(5) 0.0511(19) Uani 1 1 d . . . . .
H48 H 0.546136 0.500202 0.192256 0.061 Uiso 1 1 calc R U . . .
C49 C 1.1078(7) 0.1718(6) 0.7778(5) 0.054(2) Uani 1 1 d . . . . .
H49 H 1.149533 0.103950 0.806703 0.064 Uiso 1 1 calc R U . . .
C50 C 0.1213(7) 0.7143(6) 0.0356(6) 0.053(2) Uani 1 1 d . . . . .
H50 H 0.097006 0.724505 0.092010 0.064 Uiso 1 1 calc R U . . .
C51 C 0.9878(8) 0.3667(6) 0.6927(6) 0.064(2) Uani 1 1 d . . . . .
H51 H 0.950149 0.434619 0.662457 0.077 Uiso 1 1 calc R U . . .
C52 C 0.5747(7) 0.4135(6) 0.3909(5) 0.058(2) Uani 1 1 d . . . . .
H52 H 0.504841 0.471007 0.373213 0.070 Uiso 1 1 calc R U . . .
C53 C 0.2854(7) 0.0087(6) 0.4350(5) 0.053(2) Uani 1 1 d . . . . .
H53 H 0.305396 -0.028445 0.493710 0.064 Uiso 1 1 calc R U . . .
C54 C 0.5108(6) 0.3010(6) 0.2301(5) 0.0460(18) Uani 1 1 d . . . . .
H54 H 0.517074 0.238312 0.263863 0.055 Uiso 1 1 calc R U . . .
C55 C 1.0401(7) 0.1950(6) 0.6997(5) 0.0511(19) Uani 1 1 d . . . . .
H55 H 1.036525 0.142326 0.675477 0.061 Uiso 1 1 calc R U . . .
C56 C 1.2084(7) 0.1373(6) 0.9572(5) 0.051(2) Uani 1 1 d . . . . .
H56 H 1.189063 0.082387 0.954587 0.062 Uiso 1 1 calc R U . . .
C57 C 0.3684(7) 0.0281(6) 0.3869(5) 0.057(2) Uani 1 1 d . . . . .
H57 H 0.444015 0.004511 0.413496 0.069 Uiso 1 1 calc R U . . .
C58 C 1.0516(9) 0.3438(6) 0.7720(6) 0.070(3) Uani 1 1 d . . . . .
H58 H 1.051445 0.396362 0.798191 0.085 Uiso 1 1 calc R U . . .

loop_
_atom_site_aniso_label
_atom_site_aniso_U_11
_atom_site_aniso_U_22
_atom_site_aniso_U_33
_atom_site_aniso_U_23
_atom_site_aniso_U_13
_atom_site_aniso_U_12
Ni1 0.0475(6) 0.0377(6) 0.0321(6) -0.0097(4) 0.0068(4) -0.0152(4)
O1 0.053(3) 0.045(3) 0.037(3) -0.008(2) 0.002(2) -0.013(2)
O2 0.057(3) 0.043(3) 0.035(3) -0.005(2) 0.008(2) -0.021(2)
O3 0.075(4) 0.043(3) 0.034(3) -0.005(2) 0.000(3) -0.018(3)
N1 0.048(3) 0.044(3) 0.034(3) -0.009(3) 0.005(3) -0.016(3)
N2 0.048(4) 0.042(3) 0.040(4) -0.012(3) 0.008(3) -0.018(3)
N3 0.051(4) 0.043(3) 0.042(4) -0.015(3) 0.017(3) -0.018(3)
O4 0.059(4) 0.068(4) 0.057(4) 0.005(3) 0.000(3) -0.027(3)
N4 0.048(4) 0.046(3) 0.043(4) -0.009(3) 0.002(3) -0.021(3)
N5 0.050(3) 0.034(3) 0.034(3) -0.008(2) 0.010(3) -0.017(3)
N6 0.056(4) 0.047(3) 0.031(3) -0.011(3) 0.002(3) -0.018(3)
N7 0.064(4) 0.038(3) 0.037(4) -0.005(3) 0.023(3) -0.014(3)
N8 0.050(4) 0.049(4) 0.039(4) -0.012(3) 0.000(3) -0.022(3)
C1 0.049(4) 0.048(4) 0.026(4) -0.014(3) 0.006(3) -0.018(3)
C2 0.052(5) 0.044(4) 0.034(4) -0.016(3) 0.014(3) -0.018(3)
C3 0.044(4) 0.038(4) 0.041(4) -0.010(3) 0.009(3) -0.014(3)
C4 0.055(4) 0.049(4) 0.032(4) -0.014(3) 0.012(3) -0.023(4)
C5 0.045(4) 0.048(4) 0.036(4) -0.010(3) 0.005(3) -0.022(3)
C6 0.055(5) 0.042(4) 0.046(5) -0.006(3) 0.003(4) -0.017(3)
C7 0.055(5) 0.047(4) 0.046(5) -0.023(4) 0.019(4) -0.014(4)
C8 0.057(5) 0.038(4) 0.049(5) -0.009(3) 0.024(4) -0.021(3)
C9 0.042(4) 0.050(4) 0.029(4) -0.012(3) 0.010(3) -0.017(3)
C10 0.059(5) 0.038(4) 0.049(5) -0.012(3) 0.004(4) -0.018(3)
C11 0.054(5) 0.029(3) 0.050(5) 0.001(3) 0.014(4) -0.009(3)
C12 0.062(5) 0.036(4) 0.047(5) -0.012(3) 0.013(4) -0.017(3)
C13 0.058(5) 0.046(4) 0.051(5) -0.010(4) 0.010(4) -0.021(4)
C14 0.048(4) 0.040(4) 0.048(5) -0.010(3) 0.002(4) -0.015(3)
C15 0.047(4) 0.051(4) 0.027(4) -0.008(3) 0.006(3) -0.021(3)
C16 0.058(5) 0.055(5) 0.061(6) -0.024(4) 0.024(4) -0.027(4)
C17 0.049(4) 0.058(5) 0.028(4) 0.001(3) 0.007(3) -0.019(4)
C18 0.044(4) 0.049(4) 0.043(5) -0.008(4) 0.010(4) -0.009(3)
C19 0.059(5) 0.044(4) 0.033(4) -0.010(3) 0.002(3) -0.023(3)
C20 0.050(4) 0.045(4) 0.045(5) -0.011(4) 0.001(4) -0.013(3)
C21 0.067(5) 0.046(4) 0.040(4) -0.003(3) -0.003(4) -0.027(4)
C22 0.046(4) 0.053(5) 0.047(5) -0.011(4) 0.012(4) -0.020(3)
C23 0.064(5) 0.043(4) 0.038(4) -0.011(3) 0.017(4) -0.026(4)
C24 0.046(4) 0.045(4) 0.033(4) -0.010(3) -0.002(3) -0.010(3)
C25 0.072(5) 0.045(4) 0.031(4) -0.002(3) -0.004(4) -0.026(4)
C26 0.076(6) 0.042(4) 0.059(6) -0.012(4) 0.029(5) -0.009(4)
C27 0.056(5) 0.049(4) 0.049(5) -0.014(4) 0.007(4) -0.024(4)
C28 0.049(5) 0.040(4) 0.043(5) -0.004(3) 0.008(4) -0.019(3)
C29 0.068(5) 0.038(4) 0.053(5) -0.004(4) 0.019(4) -0.009(4)
C30 0.063(5) 0.046(4) 0.044(5) -0.019(4) -0.002(4) -0.021(4)
C31 0.061(5) 0.041(4) 0.036(4) -0.005(3) -0.006(4) -0.019(3)
C32 0.052(5) 0.038(4) 0.066(6) -0.008(4) -0.001(4) -0.007(3)
C33 0.047(4) 0.042(4) 0.046(5) -0.008(4) 0.005(4) -0.018(3)
C34 0.076(6) 0.053(5) 0.058(5) -0.020(4) 0.029(5) -0.034(4)
C35 0.066(5) 0.043(4) 0.039(5) -0.011(3) 0.012(4) -0.009(4)
C36 0.062(5) 0.041(4) 0.050(5) -0.014(4) 0.007(4) -0.013(4)
C37 0.047(4) 0.050(4) 0.027(4) -0.011(3) 0.002(3) -0.021(3)
C38 0.042(4) 0.044(4) 0.056(5) -0.001(4) 0.011(4) -0.006(3)
C39 0.054(5) 0.070(5) 0.045(5) -0.037(4) 0.012(4) -0.011(4)
C40 0.063(5) 0.041(4) 0.046(5) -0.012(3) 0.019(4) -0.022(4)
C41 0.059(5) 0.042(4) 0.050(5) -0.009(4) 0.002(4) -0.013(4)
C42 0.069(5) 0.046(4) 0.056(5) -0.017(4) 0.028(4) -0.025(4)
C43 0.042(5) 0.071(6) 0.061(6) -0.027(5) 0.006(4) -0.008(4)
C44 0.076(6) 0.060(5) 0.061(6) -0.031(4) 0.024(5) -0.036(4)
C45 0.071(5) 0.033(4) 0.051(5) -0.005(3) 0.006(4) -0.012(4)
C46 0.052(4) 0.042(4) 0.036(4) 0.003(3) 0.004(3) -0.008(3)
C47 0.052(5) 0.067(5) 0.031(4) -0.010(4) -0.001(4) -0.017(4)
C48 0.074(5) 0.041(4) 0.043(5) -0.007(3) 0.004(4) -0.029(4)
C49 0.062(5) 0.047(4) 0.046(5) -0.005(4) 0.000(4) -0.018(4)
C50 0.059(5) 0.045(4) 0.054(5) -0.019(4) 0.011(4) -0.016(4)
C51 0.096(7) 0.038(4) 0.056(6) -0.007(4) -0.016(5) -0.025(4)
C52 0.054(5) 0.055(5) 0.050(5) -0.018(4) -0.006(4) -0.001(4)
C53 0.064(5) 0.046(4) 0.043(5) 0.000(4) 0.012(4) -0.020(4)
C54 0.057(5) 0.045(4) 0.033(4) -0.006(3) 0.008(4) -0.019(4)
C55 0.072(5) 0.040(4) 0.041(5) -0.012(3) -0.003(4) -0.021(4)
C56 0.069(5) 0.038(4) 0.044(5) 0.008(3) -0.009(4) -0.025(4)
C57 0.056(5) 0.048(4) 0.050(5) 0.012(4) 0.012(4) -0.013(4)
C58 0.115(7) 0.044(5) 0.050(5) -0.016(4) -0.021(5) -0.027(5)

loop_
_atom_type_symbol
_atom_type_description
_atom_type_scat_dispersion_real
_atom_type_scat_dispersion_imag
_atom_type_scat_source
C C 0.0148 0.0070 'International Tables Vol C Tables 4.2.6.8 and 6.1.1.4'
H H 0.0000 0.0000 'International Tables Vol C Tables 4.2.6.8 and 6.1.1.4'
N N 0.0253 0.0136 'International Tables Vol C Tables 4.2.6.8 and 6.1.1.4'
Ni Ni -1.3409 3.2905 'International Tables Vol C Tables 4.2.6.8 and 6.1.1.4'
O O 0.0412 0.0250 'International Tables Vol C Tables 4.2.6.8 and 6.1.1.4'

loop_
_geom_angle_atom_site_label_1
_geom_angle_atom_site_label_2
_geom_angle_atom_site_label_3
_geom_angle
_geom_angle_site_symmetry_1
_geom_angle_site_symmetry_3
_geom_angle_publ_flag
O1 Ni1 O2 175.62(18) . . ?
O1 Ni1 N2 92.0(2) . 1_454 ?
O1 Ni1 N5 91.7(2) . 1_554 ?
O1 Ni1 N6 87.9(2) . 1_455 ?
N1 Ni1 O1 87.4(2) . . ?
N1 Ni1 O2 93.4(2) . . ?
N1 Ni1 N2 178.0(2) . 1_454 ?
N1 Ni1 N5 91.5(2) . 1_554 ?
N1 Ni1 N6 91.7(2) . 1_455 ?
N2 Ni1 O2 87.4(2) 1_454 . ?
N2 Ni1 N6 90.2(2) 1_454 1_455 ?
N5 Ni1 O2 92.6(2) 1_554 . ?
N5 Ni1 N2 86.6(2) 1_554 1_454 ?
N5 Ni1 N6 176.7(2) 1_554 1_455 ?
N6 Ni1 O2 87.8(2) 1_455 . ?
C33 O1 Ni1 159.5(5) . . ?
C28 O2 Ni1 151.1(5) . . ?
C21 N1 Ni1 125.5(5) . . ?
C54 N1 Ni1 128.6(5) . . ?
C54 N1 C21 105.8(6) . . ?
C19 N2 Ni1 127.7(5) . 1_656 ?
C19 N2 C25 106.2(6) . . ?
C25 N2 Ni1 126.1(5) . 1_656 ?
C22 N3 C3 127.7(7) . . ?
C22 N3 C47 107.5(6) . . ?
C47 N3 C3 124.1(6) . . ?
C19 N4 C31 126.5(6) . . ?
C19 N4 C56 106.7(6) . . ?
C56 N4 C31 126.8(6) . . ?
C11 N5 Ni1 124.3(5) . 1_556 ?
C11 N5 C29 105.4(6) . . ?
C29 N5 Ni1 129.1(5) . 1_556 ?
C22 N6 Ni1 127.8(5) . 1_655 ?
C22 N6 C43 106.7(6) . . ?
C43 N6 Ni1 123.9(5) . 1_655 ?
C11 N7 C12 127.0(6) . . ?
C11 N7 C26 106.5(6) . . ?
C26 N7 C12 126.5(6) . . ?
C48 N8 C37 124.1(6) . . ?
C54 N8 C37 127.5(7) . . ?
C54 N8 C48 108.3(6) . . ?
C2 C1 C4 120.0(6) . . ?
C2 C1 C9 122.9(6) . . ?
C4 C1 C9 116.9(6) . . ?
C1 C2 C5 122.8(7) . . ?
C1 C2 C15 121.7(6) . . ?
C5 C2 C15 115.5(6) . . ?
C18 C3 N3 120.8(6) . . ?
C46 C3 N3 119.0(7) . . ?
C46 C3 C18 120.2(7) . . ?
C51 C4 C1 121.5(7) . . ?
C55 C4 C1 119.8(7) . . ?
C55 C4 C51 118.7(7) . . ?
C40 C5 C2 121.1(6) . . ?
C44 C5 C2 119.6(6) . . ?
C44 C5 C40 119.3(7) . . ?
C13 C6 C28 122.9(7) . . ?
C13 C6 C57 117.7(7) . . ?
C57 C6 C28 119.3(7) . . ?
C12 C7 H7 119.0 . . ?
C40 C7 H7 119.0 . . ?
C40 C7 C12 122.1(7) . . ?
C16 C8 C23 118.6(8) 2_556 . ?
C34 C8 C16 116.9(7) . 2_556 ?
C34 C8 C23 124.5(8) . . ?
C17 C9 C1 120.8(7) . . ?
C17 C9 C38 118.0(6) . . ?
C38 C9 C1 121.2(6) . . ?
C32 C10 C20 120.6(7) 2_575 . ?
C36 C10 C20 124.0(7) . . ?
C36 C10 C32 115.4(7) . 2_575 ?
N5 C11 N7 111.3(6) . . ?
N5 C11 H11 124.3 . . ?
N7 C11 H11 124.3 . . ?
C7 C12 N7 120.6(6) . . ?
C42 C12 N7 121.2(7) . . ?
C42 C12 C7 118.2(7) . . ?
C6 C13 H13 119.8 . . ?
C6 C13 C27 120.4(8) . . ?
C27 C13 H13 119.8 . . ?
C35 C14 C33 121.0(7) . . ?
C35 C14 C41 119.1(7) . . ?
C41 C14 C33 119.8(7) . . ?
C24 C15 C2 118.5(6) . . ?
C39 C15 C2 120.6(6) . . ?
C39 C15 C24 120.9(7) . . ?
C8 C16 H16 119.9 2_556 . ?
C34 C16 C8 120.3(8) . 2_556 ?
C34 C16 H16 119.9 . . ?
C9 C17 H17 118.8 . . ?
C18 C17 C9 122.4(7) . . ?
C18 C17 H17 118.8 . . ?
C3 C18 H18 120.6 . . ?
C17 C18 C3 118.9(7) . . ?
C17 C18 H18 120.6 . . ?
N2 C19 N4 111.2(7) . . ?
N2 C19 H19 124.4 . . ?
N4 C19 H19 124.4 . . ?
C45 C20 C10 119.0(7) . . ?
C50 C20 C10 122.3(7) . . ?
C50 C20 C45 118.7(7) . . ?
N1 C21 H21 125.4 . . ?
C48 C21 N1 109.3(7) . . ?
C48 C21 H21 125.4 . . ?
N3 C22 H22 124.6 . . ?
N6 C22 N3 110.7(7) . . ?
N6 C22 H22 124.6 . . ?
C27 C23 C8 119.3(7) . . ?
C53 C23 C8 122.8(7) . . ?
C53 C23 C27 117.8(7) . . ?
C15 C24 H24 119.9 . . ?
C15 C24 C30 120.3(7) . . ?
C30 C24 H24 119.9 . . ?
N2 C25 H25 126.0 . . ?
C56 C25 N2 108.0(7) . . ?
C56 C25 H25 126.0 . . ?
N7 C26 H26 126.8 . . ?
C29 C26 N7 106.4(7) . . ?
C29 C26 H26 126.8 . . ?
C13 C27 H27 119.4 . . ?
C23 C27 C13 121.1(8) . . ?
C23 C27 H27 119.4 . . ?
O2 C28 C6 117.3(7) . . ?
O4 C28 O2 123.8(7) . . ?
O4 C28 C6 118.8(7) . . ?
N5 C29 H29 124.9 . . ?
C26 C29 N5 110.3(7) . . ?
C26 C29 H29 124.9 . . ?
C24 C30 H30 121.5 . . ?
C24 C30 C37 117.1(6) . . ?
C37 C30 H30 121.5 . . ?
C49 C31 N4 118.5(7) . . ?
C58 C31 N4 121.3(7) . . ?
C58 C31 C49 120.1(7) . . ?
C10 C32 H32 118.5 2_575 . ?
C10 C32 C36 122.9(8) 2_575 . ?
C36 C32 H32 118.5 . . ?
O1 C33 O3 126.2(7) . . ?
O1 C33 C14 116.1(7) . . ?
O3 C33 C14 117.7(7) . . ?
C8 C34 H34 118.6 . . ?
C16 C34 C8 122.8(8) . . ?
C16 C34 H34 118.6 . . ?
C14 C35 H35 120.2 . . ?
C45 C35 C14 119.6(7) . . ?
C45 C35 H35 120.2 . . ?
C10 C36 C32 121.7(8) . . ?
C10 C36 H36 119.2 . . ?
C32 C36 H36 119.2 . . ?
C30 C37 N8 118.8(6) . . ?
C52 C37 N8 120.0(7) . . ?
C52 C37 C30 121.2(7) . . ?
C9 C38 H38 119.9 . . ?
C46 C38 C9 120.3(7) . . ?
C46 C38 H38 119.9 . . ?
C15 C39 H39 119.6 . . ?
C15 C39 C52 120.7(7) . . ?
C52 C39 H39 119.6 . . ?
C5 C40 H40 120.7 . . ?
C7 C40 C5 118.7(7) . . ?
C7 C40 H40 120.7 . . ?
C14 C41 H41 119.8 . . ?
C50 C41 C14 120.3(8) . . ?
C50 C41 H41 119.8 . . ?
C12 C42 H42 119.8 . . ?
C44 C42 C12 120.4(8) . . ?
C44 C42 H42 119.8 . . ?
N6 C43 H43 125.6 . . ?
C47 C43 N6 108.7(8) . . ?
C47 C43 H43 125.6 . . ?
C5 C44 H44 119.4 . . ?
C42 C44 C5 121.2(7) . . ?
C42 C44 H44 119.4 . . ?
C20 C45 H45 119.5 . . ?
C35 C45 C20 121.0(7) . . ?
C35 C45 H45 119.5 . . ?
C3 C46 C38 120.0(7) . . ?
C3 C46 H46 120.0 . . ?
C38 C46 H46 120.0 . . ?
N3 C47 H47 126.9 . . ?
C43 C47 N3 106.3(7) . . ?
C43 C47 H47 126.9 . . ?
N8 C48 H48 127.0 . . ?
C21 C48 N8 106.0(7) . . ?
C21 C48 H48 127.0 . . ?
C31 C49 H49 120.4 . . ?
C31 C49 C55 119.3(7) . . ?
C55 C49 H49 120.4 . . ?
C20 C50 H50 119.4 . . ?
C41 C50 C20 121.2(8) . . ?
C41 C50 H50 119.4 . . ?
C4 C51 H51 119.8 . . ?
C4 C51 C58 120.3(8) . . ?
C58 C51 H51 119.8 . . ?
C37 C52 C39 119.5(7) . . ?
C37 C52 H52 120.3 . . ?
C39 C52 H52 120.3 . . ?
C23 C53 H53 119.3 . . ?
C57 C53 C23 121.4(8) . . ?
C57 C53 H53 119.3 . . ?
N1 C54 N8 110.7(7) . . ?
N1 C54 H54 124.7 . . ?
N8 C54 H54 124.7 . . ?
C4 C55 C49 120.8(7) . . ?
C4 C55 H55 119.6 . . ?
C49 C55 H55 119.6 . . ?
N4 C56 H56 126.0 . . ?
C25 C56 N4 107.9(7) . . ?
C25 C56 H56 126.0 . . ?
C6 C57 H57 119.2 . . ?
C53 C57 C6 121.5(8) . . ?
C53 C57 H57 119.2 . . ?
C31 C58 C51 120.6(7) . . ?
C31 C58 H58 119.7 . . ?
C51 C58 H58 119.7 . . ?

loop_
_geom_bond_atom_site_label_1
_geom_bond_atom_site_label_2
_geom_bond_distance
_geom_bond_site_symmetry_2
_geom_bond_publ_flag
Ni1 O1 2.072(5) . ?
Ni1 O2 2.140(5) . ?
Ni1 N1 2.064(6) . ?
Ni1 N2 2.098(6) 1_454 ?
Ni1 N5 2.077(5) 1_554 ?
Ni1 N6 2.102(6) 1_455 ?
O1 C33 1.257(9) . ?
O2 C28 1.268(9) . ?
O3 C33 1.260(9) . ?
N1 C21 1.382(9) . ?
N1 C54 1.333(9) . ?
N2 C19 1.314(9) . ?
N2 C25 1.399(9) . ?
N3 C3 1.435(9) . ?
N3 C22 1.358(9) . ?
N3 C47 1.381(10) . ?
O4 C28 1.247(9) . ?
N4 C19 1.347(9) . ?
N4 C31 1.437(9) . ?
N4 C56 1.370(9) . ?
N5 C11 1.316(9) . ?
N5 C29 1.358(9) . ?
N6 C22 1.305(9) . ?
N6 C43 1.397(10) . ?
N7 C11 1.346(9) . ?
N7 C12 1.408(9) . ?
N7 C26 1.366(10) . ?
N8 C37 1.443(9) . ?
N8 C48 1.370(10) . ?
N8 C54 1.338(9) . ?
C1 C2 1.339(10) . ?
C1 C4 1.497(10) . ?
C1 C9 1.505(10) . ?
C2 C5 1.513(10) . ?
C2 C15 1.527(10) . ?
C3 C18 1.394(10) . ?
C3 C46 1.378(10) . ?
C4 C51 1.365(10) . ?
C4 C55 1.364(10) . ?
C5 C40 1.393(10) . ?
C5 C44 1.377(11) . ?
C6 C13 1.389(11) . ?
C6 C28 1.495(11) . ?
C6 C57 1.404(11) . ?
C7 H7 0.9500 . ?
C7 C12 1.385(11) . ?
C7 C40 1.375(10) . ?
C8 C16 1.427(11) 2_556 ?
C8 C23 1.481(10) . ?
C8 C34 1.382(12) . ?
C9 C17 1.378(10) . ?
C9 C38 1.400(10) . ?
C10 C20 1.479(10) . ?
C10 C32 1.393(11) 2_575 ?
C10 C36 1.381(11) . ?
C11 H11 0.9500 . ?
C12 C42 1.380(10) . ?
C13 H13 0.9500 . ?
C13 C27 1.407(10) . ?
C14 C33 1.530(10) . ?
C14 C35 1.402(11) . ?
C14 C41 1.404(11) . ?
C15 C24 1.382(10) . ?
C15 C39 1.341(10) . ?
C16 H16 0.9500 . ?
C16 C34 1.377(11) . ?
C17 H17 0.9500 . ?
C17 C18 1.375(10) . ?
C18 H18 0.9500 . ?
C19 H19 0.9500 . ?
C20 C45 1.400(11) . ?
C20 C50 1.386(11) . ?
C21 H21 0.9500 . ?
C21 C48 1.364(11) . ?
C22 H22 0.9500 . ?
C23 C27 1.401(11) . ?
C23 C53 1.381(11) . ?
C24 H24 0.9500 . ?
C24 C30 1.406(10) . ?
C25 H25 0.9500 . ?
C25 C56 1.342(10) . ?
C26 H26 0.9500 . ?
C26 C29 1.342(10) . ?
C27 H27 0.9500 . ?
C29 H29 0.9500 . ?
C30 H30 0.9500 . ?
C30 C37 1.407(10) . ?
C31 C49 1.364(11) . ?
C31 C58 1.344(11) . ?
C32 H32 0.9500 . ?
C32 C36 1.396(10) . ?
C34 H34 0.9500 . ?
C35 H35 0.9500 . ?
C35 C45 1.395(10) . ?
C36 H36 0.9500 . ?
C37 C52 1.370(10) . ?
C38 H38 0.9500 . ?
C38 C46 1.392(10) . ?
C39 H39 0.9500 . ?
C39 C52 1.384(11) . ?
C40 H40 0.9500 . ?
C41 H41 0.9500 . ?
C41 C50 1.384(10) . ?
C42 H42 0.9500 . ?
C42 C44 1.366(11) . ?
C43 H43 0.9500 . ?
C43 C47 1.355(11) . ?
C44 H44 0.9500 . ?
C45 H45 0.9500 . ?
C46 H46 0.9500 . ?
C47 H47 0.9500 . ?
C48 H48 0.9500 . ?
C49 H49 0.9500 . ?
C49 C55 1.399(11) . ?
C50 H50 0.9500 . ?
C51 H51 0.9500 . ?
C51 C58 1.390(11) . ?
C52 H52 0.9500 . ?
C53 H53 0.9500 . ?
C53 C57 1.380(11) . ?
C54 H54 0.9500 . ?
C55 H55 0.9500 . ?
C56 H56 0.9500 . ?
C57 H57 0.9500 . ?
C58 H58 0.9500 . ?

loop_
_geom_torsion_atom_site_label_1
_geom_torsion_atom_site_label_2
_geom_torsion_atom_site_label_3
_geom_torsion_atom_site_label_4
_geom_torsion
_geom_torsion_site_symmetry_1
_geom_torsion_site_symmetry_2
_geom_torsion_site_symmetry_3
_geom_torsion_site_symmetry_4
_geom_torsion_publ_flag
Ni1 O1 C33 O3 -41.0(18) . . . . ?
Ni1 O1 C33 C14 139.0(11) . . . . ?
Ni1 O2 C28 O4 -71.5(13) . . . . ?
Ni1 O2 C28 C6 103.8(10) . . . . ?
Ni1 N1 C21 C48 177.3(5) . . . . ?
Ni1 N1 C54 N8 -177.8(4) . . . . ?
Ni1 N2 C19 N4 -179.2(4) 1_656 . . . ?
Ni1 N2 C25 C56 -179.5(5) 1_656 . . . ?
Ni1 N5 C11 N7 -169.1(5) 1_556 . . . ?
Ni1 N5 C29 C26 168.9(6) 1_556 . . . ?
Ni1 N6 C22 N3 -165.0(5) 1_655 . . . ?
Ni1 N6 C43 C47 164.4(6) 1_655 . . . ?
N1 C21 C48 N8 0.6(9) . . . . ?
N2 C25 C56 N4 -1.3(9) . . . . ?
N3 C3 C18 C17 -174.7(7) . . . . ?
N3 C3 C46 C38 176.2(7) . . . . ?
N4 C31 C49 C55 177.8(7) . . . . ?
N4 C31 C58 C51 179.7(8) . . . . ?
N6 C43 C47 N3 2.6(9) . . . . ?
N7 C12 C42 C44 -179.6(8) . . . . ?
N7 C26 C29 N5 -1.4(11) . . . . ?
N8 C37 C52 C39 -176.9(7) . . . . ?
C1 C2 C5 C40 62.0(10) . . . . ?
C1 C2 C5 C44 -118.3(8) . . . . ?
C1 C2 C15 C24 70.9(10) . . . . ?
C1 C2 C15 C39 -110.4(9) . . . . ?
C1 C4 C51 C58 177.3(8) . . . . ?
C1 C4 C55 C49 -179.8(7) . . . . ?
C1 C9 C17 C18 174.4(7) . . . . ?
C1 C9 C38 C46 -173.0(7) . . . . ?
C2 C1 C4 C51 -105.3(9) . . . . ?
C2 C1 C4 C55 76.2(9) . . . . ?
C2 C1 C9 C17 -136.0(8) . . . . ?
C2 C1 C9 C38 42.0(11) . . . . ?
C2 C5 C40 C7 -179.5(7) . . . . ?
C2 C5 C44 C42 179.4(8) . . . . ?
C2 C15 C24 C30 -177.6(7) . . . . ?
C2 C15 C39 C52 176.8(8) . . . . ?
C3 N3 C22 N6 171.5(6) . . . . ?
C3 N3 C47 C43 -173.3(7) . . . . ?
C4 C1 C2 C5 5.0(10) . . . . ?
C4 C1 C2 C15 -173.8(6) . . . . ?
C4 C1 C9 C17 38.4(10) . . . . ?
C4 C1 C9 C38 -143.6(7) . . . . ?
C4 C51 C58 C31 5.7(15) . . . . ?
C5 C2 C15 C24 -108.1(7) . . . . ?
C5 C2 C15 C39 70.7(9) . . . . ?
C6 C13 C27 C23 0.4(11) . . . . ?
C7 C12 C42 C44 1.2(13) . . . . ?
C8 C16 C34 C8 1.4(13) 2_556 . . . ?
C8 C23 C27 C13 -178.5(6) . . . . ?
C8 C23 C53 C57 178.6(7) . . . . ?
C9 C1 C2 C5 179.2(6) . . . . ?
C9 C1 C2 C15 0.3(11) . . . . ?
C9 C1 C4 C51 80.1(9) . . . . ?
C9 C1 C4 C55 -98.3(8) . . . . ?
C9 C17 C18 C3 -0.1(12) . . . . ?
C9 C38 C46 C3 -2.7(12) . . . . ?
C10 C20 C45 C35 179.4(8) . . . . ?
C10 C20 C50 C41 -177.5(7) . . . . ?
C10 C32 C36 C10 -0.5(14) 2_575 . . . ?
C11 N5 C29 C26 1.3(10) . . . . ?
C11 N7 C12 C7 40.0(13) . . . . ?
C11 N7 C12 C42 -139.2(9) . . . . ?
C11 N7 C26 C29 0.9(10) . . . . ?
C12 N7 C11 N5 178.5(7) . . . . ?
C12 N7 C26 C29 -177.7(8) . . . . ?
C12 C7 C40 C5 0.3(12) . . . . ?
C12 C42 C44 C5 -0.2(14) . . . . ?
C13 C6 C28 O2 -1.0(11) . . . . ?
C13 C6 C28 O4 174.5(7) . . . . ?
C13 C6 C57 C53 -0.1(12) . . . . ?
C14 C35 C45 C20 -2.7(13) . . . . ?
C14 C41 C50 C20 -1.1(12) . . . . ?
C15 C2 C5 C40 -119.1(8) . . . . ?
C15 C2 C5 C44 60.7(9) . . . . ?
C15 C24 C30 C37 1.0(11) . . . . ?
C15 C39 C52 C37 0.7(14) . . . . ?
C16 C8 C23 C27 -148.5(7) 2_556 . . . ?
C16 C8 C23 C53 34.2(10) 2_556 . . . ?
C16 C8 C34 C16 -1.4(13) 2_556 . . . ?
C17 C9 C38 C46 5.0(12) . . . . ?
C18 C3 C46 C38 -1.1(12) . . . . ?
C19 N2 C25 C56 0.0(9) . . . . ?
C19 N4 C31 C49 155.9(7) . . . . ?
C19 N4 C31 C58 -28.2(12) . . . . ?
C19 N4 C56 C25 2.1(9) . . . . ?
C20 C10 C36 C32 178.7(7) . . . . ?
C21 N1 C54 N8 -0.8(8) . . . . ?
C22 N3 C3 C18 -20.2(11) . . . . ?
C22 N3 C3 C46 162.5(7) . . . . ?
C22 N3 C47 C43 -2.0(9) . . . . ?
C22 N6 C43 C47 -2.2(9) . . . . ?
C23 C8 C34 C16 178.7(7) . . . . ?
C23 C53 C57 C6 -0.7(13) . . . . ?
C24 C15 C39 C52 -4.5(13) . . . . ?
C24 C30 C37 N8 176.2(7) . . . . ?
C24 C30 C37 C52 -4.8(12) . . . . ?
C25 N2 C19 N4 1.3(8) . . . . ?
C26 N7 C11 N5 -0.1(10) . . . . ?
C26 N7 C12 C7 -141.7(9) . . . . ?
C26 N7 C12 C42 39.1(13) . . . . ?
C27 C23 C53 C57 1.3(11) . . . . ?
C28 C6 C13 C27 -177.8(7) . . . . ?
C28 C6 C57 C53 178.1(7) . . . . ?
C29 N5 C11 N7 -0.8(9) . . . . ?
C30 C37 C52 C39 4.0(13) . . . . ?
C31 N4 C19 N2 178.2(6) . . . . ?
C31 N4 C56 C25 -178.3(7) . . . . ?
C31 C49 C55 C4 -0.5(12) . . . . ?
C32 C10 C20 C45 -154.7(8) 2_575 . . . ?
C32 C10 C20 C50 24.7(12) 2_575 . . . ?
C32 C10 C36 C32 0.4(13) 2_575 . . . ?
C33 C14 C35 C45 -179.9(7) . . . . ?
C33 C14 C41 C50 -178.3(7) . . . . ?
C34 C8 C23 C27 31.3(11) . . . . ?
C34 C8 C23 C53 -145.9(8) . . . . ?
C35 C14 C33 O1 157.8(7) . . . . ?
C35 C14 C33 O3 -22.2(11) . . . . ?
C35 C14 C41 C50 -1.6(12) . . . . ?
C36 C10 C20 C45 27.1(12) . . . . ?
C36 C10 C20 C50 -153.5(8) . . . . ?
C37 N8 C48 C21 -176.9(7) . . . . ?
C37 N8 C54 N1 176.9(6) . . . . ?
C38 C9 C17 C18 -3.7(12) . . . . ?
C39 C15 C24 C30 3.6(12) . . . . ?
C40 C5 C44 C42 -0.8(13) . . . . ?
C40 C7 C12 N7 179.6(7) . . . . ?
C40 C7 C12 C42 -1.3(12) . . . . ?
C41 C14 C33 O1 -25.6(10) . . . . ?
C41 C14 C33 O3 154.4(7) . . . . ?
C41 C14 C35 C45 3.4(12) . . . . ?
C43 N6 C22 N3 0.9(9) . . . . ?
C44 C5 C40 C7 0.7(12) . . . . ?
C45 C20 C50 C41 1.8(12) . . . . ?
C46 C3 C18 C17 2.5(12) . . . . ?
C47 N3 C3 C18 149.2(8) . . . . ?
C47 N3 C3 C46 -28.1(11) . . . . ?
C47 N3 C22 N6 0.7(9) . . . . ?
C48 N8 C37 C30 -127.2(8) . . . . ?
C48 N8 C37 C52 53.7(10) . . . . ?
C48 N8 C54 N1 1.2(8) . . . . ?
C49 C31 C58 C51 -4.5(14) . . . . ?
C50 C20 C45 C35 0.0(12) . . . . ?
C51 C4 C55 C49 1.7(12) . . . . ?
C53 C23 C27 C13 -1.1(11) . . . . ?
C54 N1 C21 C48 0.1(8) . . . . ?
C54 N8 C37 C30 57.7(10) . . . . ?
C54 N8 C37 C52 -121.3(9) . . . . ?
C54 N8 C48 C21 -1.1(8) . . . . ?
C55 C4 C51 C58 -4.2(13) . . . . ?
C56 N4 C19 N2 -2.1(8) . . . . ?
C56 N4 C31 C49 -23.6(11) . . . . ?
C56 N4 C31 C58 152.2(9) . . . . ?
C57 C6 C13 C27 0.2(11) . . . . ?
C57 C6 C28 O2 -179.0(7) . . . . ?
C57 C6 C28 O4 -3.5(11) . . . . ?
C58 C31 C49 C55 1.9(13) . . . . ?

loop_
_smtbx_masks_void_nr
_smtbx_masks_void_average_x
_smtbx_masks_void_average_y
_smtbx_masks_void_average_z
_smtbx_masks_void_volume
_smtbx_masks_void_count_electrons
_smtbx_masks_void_content
1 0.364 0.223 0.623 256.7 57.3 ?
2 0.636 0.777 0.377 256.7 57.4 ?
